data_2105370
loop_
_publ_author_name
'Michelet, A.'
'Toffoli, P.'
'Khodadad, P.'
'Rodier, N.'

_publ_section_title
;
 Structure de l'Hexathiodiphosphate(IV) d'Argent
;
_journal_name_full 'Acta Crystallographica B (24,1968-38,1982)'
_journal_page_first 706
_journal_page_last 710
_journal_paper_doi 10.1107/S0567740882003914
_journal_volume 38
_journal_year 1982
_chemical_formula_sum 'Ag4 P2 S6'
_space_group_IT_number 14
_symmetry_space_group_name_Hall '-P 2bc'
_symmetry_space_group_name_H-M 'P 1 1 21/b'
_cell_angle_alpha 90
_cell_angle_beta 90
_cell_angle_gamma 93.58
_cell_formula_units_Z 6
_cell_length_a 6.522
_cell_length_b 19.616
_cell_length_c 11.797
_cell_volume 1506.311
_citation_journal_id_ASTM ACBCAR
_cod_data_source_file silver3-x_171.cif
_cod_data_source_block Ag4P2S6
_cod_original_cell_volume 1506.31
_cod_original_sg_symbol_Hall '-P 2ybc (-x,z,y)'
_cod_database_code 2105370

loop_
_symmetry_equiv_pos_as_xyz
x,y,z
-x,-y+1/2,z+1/2
-x,-y,-z
x,y-1/2,-z-1/2

loop_
_atom_site_label
_atom_site_type_symbol
_atom_site_fract_x
_atom_site_fract_y
_atom_site_fract_z
_atom_site_occupancy
_atom_site_U_iso_or_equiv
S3 S-2 0.8314 0.4909 0.3842 1 0.0
P1 P+4 0.535 0.5092 0.4069 1 0.0
Ag3 Ag+1 0.9223 0.4059 0.554 1 0.0
Ag4 Ag+1 0.5228 0.12506 0.3339 1 0.0
S1 S-2 0.3433 0.4417 0.32 1 0.0
Ag6 Ag+1 0.0412 0.2839 0.2772 1 0.0
S4 S-2 0.0938 0.1092 0.6453 1 0.0
P2 P+4 0.9506 0.1265 0.4964 1 0.0
Ag2 Ag+1 0.4322 0.33314 0.4238 1 0.0
Ag1 Ag+1 0.4738 0.10481 0.6318 1 0.0
S7 S-2 0.0871 0.2948 0.5387 1 0.0
S6 S-2 0.1207 0.132 0.3531 1 0.0
S2 S-2 0.4623 0.607 0.3789 1 0.0
Ag5 Ag+1 0.0834 0.50943 0.1939 1 0.0
S5 S-2 0.7044 0.058 0.478 1 0.0
P3 P+4 0.8326 0.2311 0.515 1 0.0
S9 S-2 0.648 0.2295 0.6519 1 0.0
S8 S-2 0.6858 0.249 0.3659 1 0.0
